data_4027446
loop_
_publ_author_name
'William T. Spencer'
'Alison J. Frontier'

_publ_section_title
;
 Cycloaromatization Protocol for Synthesis of Polysubstituted Phenol
 Derivatives: Method Development and Mechanistic Studies
;
_journal_name_full 'Journal of Organic Chemistry'
_journal_page_first 7730
_journal_page_last 7736
_journal_paper_doi 10.1021/jo3010952
_journal_volume 77
_journal_year 2012
_chemical_formula_moiety 'C28 H26 O6'
_chemical_formula_sum 'C28 H26 O6'
_chemical_formula_weight 458.49
_chemical_name_common frows01
_chemical_name_systematic
; 
 ? 
;
_space_group_IT_number 14
_symmetry_cell_setting monoclinic
_symmetry_space_group_name_Hall '-P 2ybc'
_symmetry_space_group_name_H-M 'P 1 21/c 1'
_atom_sites_solution_hydrogens geom
_atom_sites_solution_primary direct
_atom_sites_solution_secondary difmap
_audit_creation_method SHELXL-97
_cell_angle_alpha 90.00
_cell_angle_beta 91.566(5)
_cell_angle_gamma 90.00
_cell_formula_units_Z 4
_cell_length_a 10.897(3)
_cell_length_b 16.638(4)
_cell_length_c 12.533(3)
_cell_measurement_reflns_used 4003
_cell_measurement_temperature 100.0(1)
_cell_measurement_theta_max 34.82
_cell_measurement_theta_min 2.44
_cell_volume 2271.4(10)
_computing_cell_refinement 'SAINT (Bruker, 2009)'
_computing_data_collection 'APEX2 (Bruker, 2010)'
_computing_data_reduction 'SAINT (Bruker, 2009)'
_computing_molecular_graphics 'SHELXTL (Sheldrick, 2008)'
_computing_publication_material 'SHELXTL (Sheldrick, 2008)'
_computing_structure_refinement 'SHELXL-97 (Sheldrick, 2008)'
_computing_structure_solution 'SIR97 (Altomare et al., 1999)'
_diffrn_ambient_temperature 100.0(1)
_diffrn_measured_fraction_theta_full 0.991
_diffrn_measured_fraction_theta_max 0.991
_diffrn_measurement_device_type 'Bruker SMART APEX II CCD Platform'
_diffrn_measurement_method 'area detector, \w scans per \f'
_diffrn_radiation_monochromator graphite
_diffrn_radiation_source 'fine-focus sealed tube'
_diffrn_radiation_type MoK\a
_diffrn_radiation_wavelength 0.71073
_diffrn_reflns_av_R_equivalents 0.0795
_diffrn_reflns_av_sigmaI/netI 0.0573
_diffrn_reflns_limit_h_max 18
_diffrn_reflns_limit_h_min -18
_diffrn_reflns_limit_k_max 28
_diffrn_reflns_limit_k_min -28
_diffrn_reflns_limit_l_max 20
_diffrn_reflns_limit_l_min -20
_diffrn_reflns_number 72911
_diffrn_reflns_theta_full 37.03
_diffrn_reflns_theta_max 37.03
_diffrn_reflns_theta_min 1.87
_diffrn_standards_number 0
_exptl_absorpt_coefficient_mu 0.094
_exptl_absorpt_correction_T_max 0.9851
_exptl_absorpt_correction_T_min 0.9563
_exptl_absorpt_correction_type multi-scan
_exptl_absorpt_process_details 'SADABS (Sheldrick, 2008)'
_exptl_crystal_colour colorless
_exptl_crystal_density_diffrn 1.341
_exptl_crystal_description needle
_exptl_crystal_F_000 968
_exptl_crystal_size_max 0.48
_exptl_crystal_size_mid 0.20
_exptl_crystal_size_min 0.16
_refine_diff_density_max 0.636
_refine_diff_density_min -0.239
_refine_diff_density_rms 0.065
_refine_ls_extinction_method none
_refine_ls_goodness_of_fit_ref 1.032
_refine_ls_hydrogen_treatment refall
_refine_ls_matrix_type full
_refine_ls_number_parameters 411
_refine_ls_number_reflns 11489
_refine_ls_number_restraints 0
_refine_ls_restrained_S_all 1.032
_refine_ls_R_factor_all 0.0959
_refine_ls_R_factor_gt 0.0522
_refine_ls_shift/su_max 0.000
_refine_ls_shift/su_mean 0.000
_refine_ls_structure_factor_coef Fsqd
_refine_ls_weighting_details 'calc w=1/[\s^2^(Fo^2^)+(0.0692P)^2^+0.1616P] where P=(Fo^2^+2Fc^2^)/3'
_refine_ls_weighting_scheme calc
_refine_ls_wR_factor_gt 0.1251
_refine_ls_wR_factor_ref 0.1472
_reflns_number_gt 7203
_reflns_number_total 11489
_reflns_threshold_expression >2sigma(I)
_cod_data_source_file jo3010952_si_002.cif
_cod_data_source_block frows01
_cod_original_cell_volume 2271.5(10)
_cod_database_code 4027446

loop_
_symmetry_equiv_pos_as_xyz
'x, y, z'
'-x, y+1/2, -z+1/2'
'-x, -y, -z'
'x, -y-1/2, z-1/2'

loop_
_atom_site_label
_atom_site_type_symbol
_atom_site_fract_x
_atom_site_fract_y
_atom_site_fract_z
_atom_site_U_iso_or_equiv
_atom_site_adp_type
_atom_site_occupancy
_atom_site_symmetry_multiplicity
_atom_site_calc_flag
O1 O 0.12813(7) 0.31175(4) 0.26552(6) 0.01721(14) Uani 1 1 d
O2 O -0.05805(7) 0.14187(5) -0.00682(6) 0.02282(16) Uani 1 1 d
O3 O 0.16239(8) 0.03354(4) 0.29133(6) 0.02154(16) Uani 1 1 d
O4 O 0.41296(8) 0.51291(5) 0.63403(7) 0.02350(17) Uani 1 1 d
O5 O 0.29198(7) 0.09894(4) 0.47205(6) 0.01772(14) Uani 1 1 d
O6 O 0.34707(7) -0.23932(5) 0.69826(7) 0.02237(16) Uani 1 1 d
C1 C 0.09569(9) 0.23955(6) 0.21821(8) 0.01623(17) Uani 1 1 d
C2 C 0.02709(9) 0.23546(6) 0.12375(8) 0.01835(18) Uani 1 1 d
H2 H -0.0016(13) 0.2854(9) 0.0890(11) 0.023(4) Uiso 1 1 d
C3 C 0.00626(9) 0.15816(6) 0.08544(8) 0.01813(18) Uani 1 1 d
C4 C 0.05025(10) 0.08975(7) 0.13987(9) 0.01886(19) Uani 1 1 d
H4 H 0.0347(13) 0.0384(9) 0.1039(12) 0.025(4) Uiso 1 1 d
C5 C 0.11742(9) 0.09702(6) 0.23428(8) 0.01681(18) Uani 1 1 d
C6 C 0.14182(9) 0.17439(6) 0.27640(8) 0.01585(17) Uani 1 1 d
C7 C 0.20821(9) 0.20919(6) 0.36731(8) 0.01586(17) Uani 1 1 d
C8 C 0.27617(9) 0.18056(6) 0.45776(8) 0.01608(17) Uani 1 1 d
C9 C 0.32979(9) 0.23326(6) 0.52963(8) 0.01636(17) Uani 1 1 d
C10 C 0.31860(9) 0.31837(6) 0.51343(8) 0.01573(17) Uani 1 1 d
C11 C 0.37484(9) 0.37389(6) 0.58530(8) 0.01750(18) Uani 1 1 d
H11 H 0.4198(13) 0.3548(9) 0.6467(12) 0.025(4) Uiso 1 1 d
C12 C 0.36395(10) 0.45517(6) 0.56812(9) 0.01831(18) Uani 1 1 d
C13 C 0.29724(10) 0.48542(6) 0.47859(9) 0.01969(19) Uani 1 1 d
H13 H 0.2901(13) 0.5420(9) 0.4677(12) 0.025(4) Uiso 1 1 d
C14 C 0.24167(10) 0.43340(6) 0.40817(9) 0.01809(18) Uani 1 1 d
H14 H 0.1961(13) 0.4536(9) 0.3468(12) 0.025(4) Uiso 1 1 d
C15 C 0.25087(9) 0.34918(6) 0.42412(8) 0.01591(17) Uani 1 1 d
C16 C 0.19735(9) 0.29160(6) 0.35552(8) 0.01598(17) Uani 1 1 d
C17 C 0.40022(10) 0.20212(7) 0.62550(9) 0.01997(19) Uani 1 1 d
H17A H 0.4034(15) 0.1455(11) 0.6245(13) 0.038(4) Uiso 1 1 d
H17B H 0.4883(13) 0.2214(9) 0.6295(11) 0.022(3) Uiso 1 1 d
H17C H 0.3648(13) 0.2192(9) 0.6909(12) 0.025(4) Uiso 1 1 d
C18 C -0.10981(11) 0.20948(8) -0.06169(10) 0.0250(2) Uani 1 1 d
H18A H -0.0448(15) 0.2463(10) -0.0839(13) 0.032(4) Uiso 1 1 d
H18B H -0.1702(14) 0.2383(10) -0.0168(13) 0.033(4) Uiso 1 1 d
H18C H -0.1535(14) 0.1871(10) -0.1243(13) 0.032(4) Uiso 1 1 d
C19 C 0.14349(12) -0.04510(7) 0.24801(11) 0.0245(2) Uani 1 1 d
H19A H 0.1805(14) -0.0496(9) 0.1777(13) 0.029(4) Uiso 1 1 d
H19B H 0.1857(14) -0.0805(9) 0.2946(12) 0.027(4) Uiso 1 1 d
H19C H 0.0555(14) -0.0579(9) 0.2467(12) 0.026(4) Uiso 1 1 d
C20 C 0.47451(12) 0.48577(7) 0.72935(10) 0.0259(2) Uani 1 1 d
H20A H 0.5024(15) 0.5356(10) 0.7638(13) 0.037(4) Uiso 1 1 d
H20B H 0.5502(14) 0.4521(9) 0.7112(12) 0.027(4) Uiso 1 1 d
H20C H 0.4162(13) 0.4534(9) 0.7746(12) 0.024(4) Uiso 1 1 d
C21 C 0.19708(10) 0.06310(6) 0.53291(9) 0.01921(19) Uani 1 1 d
H21A H 0.1222(13) 0.0570(8) 0.4877(11) 0.021(3) Uiso 1 1 d
H21B H 0.1803(13) 0.0977(8) 0.5937(12) 0.021(3) Uiso 1 1 d
C22 C 0.23993(9) -0.01756(6) 0.57258(8) 0.01701(18) Uani 1 1 d
C23 C 0.34261(10) -0.05543(6) 0.53351(9) 0.02002(19) Uani 1 1 d
H23 H 0.3878(13) -0.0312(9) 0.4790(12) 0.023(4) Uiso 1 1 d
C24 C 0.38159(10) -0.12979(6) 0.57340(9) 0.01994(19) Uani 1 1 d
H24 H 0.4530(15) -0.1546(10) 0.5476(13) 0.036(4) Uiso 1 1 d
C25 C 0.31664(10) -0.16652(6) 0.65370(9) 0.01824(18) Uani 1 1 d
C26 C 0.21297(10) -0.12903(6) 0.69391(9) 0.0204(2) Uani 1 1 d
H26 H 0.1679(13) -0.1539(9) 0.7499(12) 0.026(4) Uiso 1 1 d
C27 C 0.17559(10) -0.05560(6) 0.65319(9) 0.01977(19) Uani 1 1 d
H27 H 0.1016(13) -0.0295(9) 0.6829(12) 0.024(4) Uiso 1 1 d
C28 C 0.43349(11) -0.28692(7) 0.64201(10) 0.0248(2) Uani 1 1 d
H28A H 0.5175(14) -0.2643(9) 0.6469(12) 0.027(4) Uiso 1 1 d
H28B H 0.4356(13) -0.3400(9) 0.6782(12) 0.028(4) Uiso 1 1 d
H28C H 0.4052(14) -0.2938(9) 0.5660(13) 0.032(4) Uiso 1 1 d

loop_
_atom_site_aniso_label
_atom_site_aniso_U_11
_atom_site_aniso_U_22
_atom_site_aniso_U_33
_atom_site_aniso_U_23
_atom_site_aniso_U_13
_atom_site_aniso_U_12
O1 0.0202(3) 0.0157(3) 0.0156(3) 0.0010(2) -0.0028(3) 0.0006(3)
O2 0.0249(4) 0.0228(4) 0.0204(4) -0.0013(3) -0.0068(3) -0.0010(3)
O3 0.0297(4) 0.0130(3) 0.0216(4) -0.0001(3) -0.0041(3) 0.0010(3)
O4 0.0298(4) 0.0166(3) 0.0236(4) -0.0025(3) -0.0075(3) -0.0025(3)
O5 0.0203(3) 0.0130(3) 0.0199(4) 0.0025(2) 0.0023(3) 0.0016(2)
O6 0.0255(4) 0.0170(3) 0.0247(4) 0.0048(3) 0.0016(3) 0.0028(3)
C1 0.0176(4) 0.0150(4) 0.0161(4) -0.0003(3) 0.0006(3) -0.0001(3)
C2 0.0187(4) 0.0191(4) 0.0173(5) 0.0014(3) -0.0005(3) -0.0002(3)
C3 0.0172(4) 0.0206(5) 0.0165(4) -0.0004(3) -0.0002(3) -0.0016(3)
C4 0.0191(4) 0.0183(4) 0.0192(5) -0.0010(3) 0.0011(4) -0.0012(3)
C5 0.0176(4) 0.0149(4) 0.0180(5) 0.0007(3) 0.0013(3) 0.0002(3)
C6 0.0175(4) 0.0147(4) 0.0153(4) 0.0002(3) 0.0005(3) -0.0003(3)
C7 0.0170(4) 0.0144(4) 0.0161(4) -0.0001(3) 0.0008(3) 0.0006(3)
C8 0.0177(4) 0.0139(4) 0.0167(4) 0.0010(3) 0.0010(3) 0.0018(3)
C9 0.0177(4) 0.0145(4) 0.0168(4) 0.0010(3) 0.0001(3) 0.0012(3)
C10 0.0171(4) 0.0148(4) 0.0153(4) 0.0002(3) 0.0006(3) 0.0001(3)
C11 0.0194(4) 0.0155(4) 0.0175(5) 0.0000(3) -0.0014(3) 0.0004(3)
C12 0.0199(4) 0.0164(4) 0.0186(5) -0.0015(3) 0.0002(3) -0.0016(3)
C13 0.0241(5) 0.0138(4) 0.0211(5) 0.0003(3) -0.0006(4) -0.0004(3)
C14 0.0214(4) 0.0149(4) 0.0179(5) 0.0013(3) -0.0008(3) 0.0003(3)
C15 0.0168(4) 0.0152(4) 0.0158(4) 0.0003(3) 0.0006(3) 0.0003(3)
C16 0.0175(4) 0.0154(4) 0.0150(4) 0.0011(3) -0.0002(3) 0.0002(3)
C17 0.0237(5) 0.0184(5) 0.0177(5) 0.0021(4) -0.0022(4) 0.0013(4)
C18 0.0258(5) 0.0261(5) 0.0226(5) -0.0013(4) -0.0067(4) 0.0022(4)
C19 0.0302(6) 0.0144(4) 0.0287(6) -0.0021(4) -0.0016(5) -0.0001(4)
C20 0.0314(6) 0.0214(5) 0.0245(6) -0.0018(4) -0.0092(4) -0.0023(4)
C21 0.0194(4) 0.0170(4) 0.0214(5) 0.0025(4) 0.0039(4) 0.0010(3)
C22 0.0194(4) 0.0150(4) 0.0167(4) 0.0004(3) 0.0010(3) -0.0003(3)
C23 0.0224(5) 0.0185(5) 0.0194(5) 0.0024(4) 0.0044(4) 0.0016(4)
C24 0.0202(5) 0.0182(4) 0.0217(5) 0.0013(4) 0.0039(4) 0.0026(4)
C25 0.0200(4) 0.0148(4) 0.0198(5) 0.0005(3) -0.0008(3) -0.0005(3)
C26 0.0228(5) 0.0173(4) 0.0214(5) 0.0019(4) 0.0050(4) -0.0018(4)
C27 0.0207(5) 0.0170(4) 0.0219(5) 0.0004(4) 0.0053(4) 0.0010(3)
C28 0.0277(6) 0.0187(5) 0.0279(6) 0.0005(4) -0.0016(4) 0.0057(4)

loop_
_atom_type_symbol
_atom_type_description
_atom_type_scat_dispersion_real
_atom_type_scat_dispersion_imag
_atom_type_scat_source
C C 0.0033 0.0016 'International Tables Vol C Tables 4.2.6.8 and 6.1.1.4'
H H 0.0000 0.0000 'International Tables Vol C Tables 4.2.6.8 and 6.1.1.4'
O O 0.0106 0.0060 'International Tables Vol C Tables 4.2.6.8 and 6.1.1.4'

loop_
_geom_angle_atom_site_label_1
_geom_angle_atom_site_label_2
_geom_angle_atom_site_label_3
_geom_angle
C16 O1 C1 105.49(8)
C3 O2 C18 116.08(9)
C5 O3 C19 117.73(9)
C12 O4 C20 116.78(9)
C8 O5 C21 112.93(8)
C25 O6 C28 116.33(9)
O1 C1 C2 122.39(9)
O1 C1 C6 111.58(9)
C2 C1 C6 126.03(9)
C1 C2 C3 114.85(9)
C1 C2 H2 119.6(8)
C3 C2 H2 125.5(8)
O2 C3 C2 123.55(10)
O2 C3 C4 114.31(9)
C2 C3 C4 122.14(10)
C5 C4 C3 120.77(10)
C5 C4 H4 123.6(9)
C3 C4 H4 115.5(9)
O3 C5 C4 123.94(9)
O3 C5 C6 116.72(9)
C4 C5 C6 119.35(9)
C1 C6 C5 116.86(9)
C1 C6 C7 105.37(9)
C5 C6 C7 137.74(9)
C16 C7 C8 117.33(9)
C16 C7 C6 105.77(9)
C8 C7 C6 136.90(9)
C9 C8 O5 119.54(9)
C9 C8 C7 120.79(9)
O5 C8 C7 119.63(9)
C8 C9 C10 120.22(9)
C8 C9 C17 120.19(9)
C10 C9 C17 119.59(9)
C11 C10 C15 118.17(9)
C11 C10 C9 121.29(9)
C15 C10 C9 120.54(9)
C12 C11 C10 120.52(10)
C12 C11 H11 119.6(9)
C10 C11 H11 119.9(9)
O4 C12 C11 124.52(10)
O4 C12 C13 114.44(9)
C11 C12 C13 121.03(10)
C14 C13 C12 119.79(10)
C14 C13 H13 120.0(9)
C12 C13 H13 120.2(9)
C13 C14 C15 120.43(10)
C13 C14 H14 120.3(9)
C15 C14 H14 119.3(9)
C16 C15 C14 124.15(9)
C16 C15 C10 115.78(9)
C14 C15 C10 120.07(9)
O1 C16 C7 111.78(9)
O1 C16 C15 122.90(9)
C7 C16 C15 125.31(9)
C9 C17 H17A 110.6(11)
C9 C17 H17B 113.2(8)
H17A C17 H17B 106.4(13)
C9 C17 H17C 111.9(9)
H17A C17 H17C 108.9(13)
H17B C17 H17C 105.5(12)
O2 C18 H18A 110.5(9)
O2 C18 H18B 111.3(9)
H18A C18 H18B 110.6(13)
O2 C18 H18C 105.3(9)
H18A C18 H18C 110.3(13)
H18B C18 H18C 108.6(13)
O3 C19 H19A 110.6(9)
O3 C19 H19B 105.9(9)
H19A C19 H19B 107.7(13)
O3 C19 H19C 109.6(9)
H19A C19 H19C 113.2(13)
H19B C19 H19C 109.6(13)
O4 C20 H20A 103.6(10)
O4 C20 H20B 110.4(9)
H20A C20 H20B 108.5(12)
O4 C20 H20C 110.3(8)
H20A C20 H20C 113.2(12)
H20B C20 H20C 110.6(12)
O5 C21 C22 109.04(8)
O5 C21 H21A 109.6(8)
C22 C21 H21A 110.1(8)
O5 C21 H21B 108.9(8)
C22 C21 H21B 109.4(8)
H21A C21 H21B 109.8(12)
C23 C22 C27 118.41(10)
C23 C22 C21 122.44(9)
C27 C22 C21 119.14(9)
C22 C23 C24 121.15(10)
C22 C23 H23 120.3(9)
C24 C23 H23 118.6(9)
C25 C24 C23 119.58(10)
C25 C24 H24 119.8(10)
C23 C24 H24 120.6(10)
O6 C25 C24 124.20(9)
O6 C25 C26 115.89(9)
C24 C25 C26 119.91(10)
C27 C26 C25 119.67(10)
C27 C26 H26 119.9(9)
C25 C26 H26 120.4(9)
C26 C27 C22 121.28(10)
C26 C27 H27 118.8(8)
C22 C27 H27 120.0(8)
O6 C28 H28A 112.3(9)
O6 C28 H28B 105.9(9)
H28A C28 H28B 107.4(12)
O6 C28 H28C 110.1(9)
H28A C28 H28C 111.3(12)
H28B C28 H28C 109.6(12)

loop_
_geom_bond_atom_site_label_1
_geom_bond_atom_site_label_2
_geom_bond_distance
O1 C16 1.3809(12)
O1 C1 1.3813(13)
O2 C3 1.3628(13)
O2 C18 1.4266(15)
O3 C5 1.3594(13)
O3 C19 1.4294(14)
O4 C12 1.3661(13)
O4 C20 1.4272(15)
O5 C8 1.3800(12)
O5 C21 1.4317(13)
O6 C25 1.3708(13)
O6 C28 1.4307(14)
C1 C2 1.3845(15)
C1 C6 1.3929(14)
C2 C3 1.3894(15)
C2 H2 0.986(15)
C3 C4 1.4045(15)
C4 C5 1.3794(15)
C4 H4 0.978(15)
C5 C6 1.4138(14)
C6 C7 1.4533(14)
C7 C16 1.3839(14)
C7 C8 1.4193(14)
C8 C9 1.3758(14)
C9 C10 1.4353(14)
C9 C17 1.5003(15)
C10 C11 1.4178(14)
C10 C15 1.4195(14)
C11 C12 1.3739(15)
C11 H11 0.955(15)
C12 C13 1.4130(16)
C13 C14 1.3658(15)
C13 H13 0.954(15)
C14 C15 1.4186(15)
C14 H14 0.965(15)
C15 C16 1.4036(14)
C17 H17A 0.943(17)
C17 H17B 1.012(14)
C17 H17C 0.958(15)
C18 H18A 0.983(16)
C18 H18B 1.000(16)
C18 H18C 0.980(16)
C19 H19A 0.982(16)
C19 H19B 0.941(16)
C19 H19C 0.982(15)
C20 H20A 0.979(17)
C20 H20B 1.028(15)
C20 H20C 1.017(15)
C21 C22 1.5012(15)
C21 H21A 0.986(14)
C21 H21B 0.976(14)
C22 C23 1.3853(15)
C22 C27 1.3970(15)
C23 C24 1.3962(15)
C23 H23 0.943(14)
C24 C25 1.3879(15)
C24 H24 0.946(16)
C25 C26 1.3966(15)
C26 C27 1.3812(15)
C26 H26 0.960(15)
C27 H27 0.997(14)
C28 H28A 0.990(15)
C28 H28B 0.992(16)
C28 H28C 1.000(16)

loop_
_geom_torsion_atom_site_label_1
_geom_torsion_atom_site_label_2
_geom_torsion_atom_site_label_3
_geom_torsion_atom_site_label_4
_geom_torsion
C16 O1 C1 C2 -178.71(9)
C16 O1 C1 C6 0.45(11)
O1 C1 C2 C3 177.91(9)
C6 C1 C2 C3 -1.13(15)
C18 O2 C3 C2 -2.97(15)
C18 O2 C3 C4 176.85(9)
C1 C2 C3 O2 -179.27(9)
C1 C2 C3 C4 0.93(15)
O2 C3 C4 C5 179.71(9)
C2 C3 C4 C5 -0.47(16)
C19 O3 C5 C4 2.99(15)
C19 O3 C5 C6 -177.34(9)
C3 C4 C5 O3 179.74(9)
C3 C4 C5 C6 0.08(15)
O1 C1 C6 C5 -178.33(9)
C2 C1 C6 C5 0.79(15)
O1 C1 C6 C7 0.06(11)
C2 C1 C6 C7 179.18(10)
O3 C5 C6 C1 -179.90(9)
C4 C5 C6 C1 -0.22(14)
O3 C5 C6 C7 2.41(18)
C4 C5 C6 C7 -177.91(11)
C1 C6 C7 C16 -0.54(11)
C5 C6 C7 C16 177.33(12)
C1 C6 C7 C8 179.60(11)
C5 C6 C7 C8 -2.5(2)
C21 O5 C8 C9 91.76(11)
C21 O5 C8 C7 -90.28(11)
C16 C7 C8 C9 -0.69(14)
C6 C7 C8 C9 179.16(11)
C16 C7 C8 O5 -178.62(9)
C6 C7 C8 O5 1.22(18)
O5 C8 C9 C10 177.34(9)
C7 C8 C9 C10 -0.59(15)
O5 C8 C9 C17 -2.72(14)
C7 C8 C9 C17 179.35(9)
C8 C9 C10 C11 -178.86(10)
C17 C9 C10 C11 1.20(15)
C8 C9 C10 C15 0.87(15)
C17 C9 C10 C15 -179.08(9)
C15 C10 C11 C12 -0.22(15)
C9 C10 C11 C12 179.50(10)
C20 O4 C12 C11 -3.00(16)
C20 O4 C12 C13 176.05(10)
C10 C11 C12 O4 178.71(10)
C10 C11 C12 C13 -0.29(16)
O4 C12 C13 C14 -178.57(10)
C11 C12 C13 C14 0.52(16)
C12 C13 C14 C15 -0.23(16)
C13 C14 C15 C16 -179.61(10)
C13 C14 C15 C10 -0.29(15)
C11 C10 C15 C16 179.89(9)
C9 C10 C15 C16 0.16(14)
C11 C10 C15 C14 0.51(14)
C9 C10 C15 C14 -179.22(9)
C1 O1 C16 C7 -0.82(11)
C1 O1 C16 C15 178.11(9)
C8 C7 C16 O1 -179.25(8)
C6 C7 C16 O1 0.86(11)
C8 C7 C16 C15 1.85(15)
C6 C7 C16 C15 -178.04(9)
C14 C15 C16 O1 -0.99(16)
C10 C15 C16 O1 179.65(9)
C14 C15 C16 C7 177.78(10)
C10 C15 C16 C7 -1.57(15)
C8 O5 C21 C22 -162.93(9)
O5 C21 C22 C23 -13.40(14)
O5 C21 C22 C27 165.46(9)
C27 C22 C23 C24 -0.09(16)
C21 C22 C23 C24 178.78(11)
C22 C23 C24 C25 -0.09(17)
C28 O6 C25 C24 -14.28(15)
C28 O6 C25 C26 165.64(10)
C23 C24 C25 O6 179.97(10)
C23 C24 C25 C26 0.06(17)
O6 C25 C26 C27 -179.77(10)
C24 C25 C26 C27 0.15(17)
C25 C26 C27 C22 -0.33(17)
C23 C22 C27 C26 0.30(17)
C21 C22 C27 C26 -178.60(10)

loop_
_cod_related_entry_id
_cod_related_entry_database
_cod_related_entry_code
1 ChemSpider 30659527
